data_7230918
loop_
_publ_author_name
'Yue, Qi'
'Liu, Xu'
'Guo, Wei-Xiao'
'Gao, En-Qing'

_publ_section_title
;
 Structural diversity and magnetic properties of Co(II)/Mn(II)/Ni(II)
 coordination polymers constructed from an unsymmetrical tetracarboxylic
 acid and varying N-donor ligands
;
_journal_name_full CrystEngComm
_journal_paper_doi 10.1039/C8CE00692J
_journal_year 2018
_chemical_formula_sum 'C2.8 H3.4 Co0.2 N0.2 O1.6'
_chemical_formula_weight 77.24
_chemical_name_systematic
;
 ?
;
_space_group_crystal_system triclinic
_space_group_IT_number 2
_space_group_name_Hall '-P 1'
_space_group_name_H-M_alt 'P -1'
_symmetry_space_group_name_Hall '-P 1'
_symmetry_space_group_name_H-M 'P -1'
_atom_sites_solution_hydrogens mixed
_audit_creation_method SHELXL-2014
_audit_update_record
;
2018-04-20 deposited with the CCDC.
2018-06-19 downloaded from the CCDC.
;
_cell_angle_alpha 74.175(5)
_cell_angle_beta 81.702(5)
_cell_angle_gamma 74.789(5)
_cell_formula_units_Z 20
_cell_length_a 11.0005(16)
_cell_length_b 11.3676(17)
_cell_length_c 13.521(2)
_cell_measurement_reflns_used 4166
_cell_measurement_temperature 296(2)
_cell_measurement_theta_max 24.5
_cell_measurement_theta_min 2.39
_cell_volume 1564.9(4)
_computing_cell_refinement 'Bruker SMART'
_computing_data_collection 'Bruker SMART'
_computing_data_reduction 'Bruker SAINT'
_computing_structure_refinement 'SHELXL-2014 (Sheldrick, 2014)'
_diffrn_ambient_temperature 296(2)
_diffrn_measured_fraction_theta_full 0.992
_diffrn_measured_fraction_theta_max 0.984
_diffrn_measurement_device_type 'CCD area detector'
_diffrn_measurement_method 'phi and omega scans'
_diffrn_radiation_type MoK\a
_diffrn_radiation_wavelength 0.71073
_diffrn_reflns_av_R_equivalents 0.0699
_diffrn_reflns_av_unetI/netI 0.0773
_diffrn_reflns_Laue_measured_fraction_full 0.992
_diffrn_reflns_Laue_measured_fraction_max 0.984
_diffrn_reflns_limit_h_max 13
_diffrn_reflns_limit_h_min -13
_diffrn_reflns_limit_k_max 14
_diffrn_reflns_limit_k_min -13
_diffrn_reflns_limit_l_max 16
_diffrn_reflns_limit_l_min -16
_diffrn_reflns_number 19291
_diffrn_reflns_point_group_measured_fraction_full 0.992
_diffrn_reflns_point_group_measured_fraction_max 0.984
_diffrn_reflns_theta_full 25.242
_diffrn_reflns_theta_max 25.997
_diffrn_reflns_theta_min 1.570
_exptl_absorpt_coefficient_mu 1.140
_exptl_crystal_colour red
_exptl_crystal_density_diffrn 1.639
_exptl_crystal_description block
_exptl_crystal_F_000 796
_refine_diff_density_max 0.797
_refine_diff_density_min -0.594
_refine_diff_density_rms 0.084
_refine_ls_extinction_method none
_refine_ls_goodness_of_fit_ref 1.042
_refine_ls_hydrogen_treatment mixed
_refine_ls_matrix_type full
_refine_ls_number_parameters 497
_refine_ls_number_reflns 6054
_refine_ls_number_restraints 16
_refine_ls_restrained_S_all 1.041
_refine_ls_R_factor_all 0.0782
_refine_ls_R_factor_gt 0.0514
_refine_ls_shift/su_max 0.002
_refine_ls_shift/su_mean 0.000
_refine_ls_structure_factor_coef Fsqd
_refine_ls_weighting_details 'w=1/[\s^2^(Fo^2^)+(0.0604P)^2^+0.0839P] where P=(Fo^2^+2Fc^2^)/3'
_refine_ls_weighting_scheme calc
_refine_ls_wR_factor_gt 0.1214
_refine_ls_wR_factor_ref 0.1339
_reflns_Friedel_coverage 0.000
_reflns_number_gt 4257
_reflns_number_total 6054
_reflns_threshold_expression 'I > 2\s(I)'
_cod_data_source_file c8ce00692j2.cif
_cod_data_source_block 3
_cod_original_formula_sum 'C2.80 H3.40 Co0.20 N0.20 O1.60'
_cod_database_code 7230918
_shelx_space_group_comment
;
The symmetry employed for this shelxl refinement is uniquely defined
by the following loop, which should always be used as a source of
symmetry information in preference to the above space-group names.
They are only intended as comments.
;
_shelxl_version_number 2014-3

loop_
_space_group_symop_operation_xyz
'x, y, z'
'-x, -y, -z'

loop_
_atom_site_label
_atom_site_type_symbol
_atom_site_fract_x
_atom_site_fract_y
_atom_site_fract_z
_atom_site_U_iso_or_equiv
_atom_site_adp_type
_atom_site_occupancy
_atom_site_site_symmetry_order
_atom_site_calc_flag
_atom_site_refinement_flags_posn
_atom_site_refinement_flags_adp
Co1 Co 0.89241(5) 0.08125(5) 0.20719(4) 0.02661(16) Uani 1 1 d . .
Co2 Co 0.73888(5) -0.28886(5) 0.91639(4) 0.03244(17) Uani 1 1 d . .
O1 O 1.0402(3) -0.0727(2) 0.2554(2) 0.0310(6) Uani 1 1 d . .
O2 O 1.0011(3) -0.1984(3) 0.1688(2) 0.0375(7) Uani 1 1 d . .
O3 O 1.2440(3) -0.1122(3) 0.0598(2) 0.0484(8) Uani 1 1 d . .
O4 O 1.3521(3) -0.2898(3) 0.0175(2) 0.0427(8) Uani 1 1 d . .
O5 O 1.0965(3) -0.3772(3) 0.7790(2) 0.0372(7) Uani 1 1 d . .
O6 O 1.0025(2) -0.1731(2) 0.7323(2) 0.0289(6) Uani 1 1 d . .
O7 O 0.8139(2) -0.3213(3) 0.7777(2) 0.0357(7) Uani 1 1 d . .
O8 O 0.6618(3) -0.2517(3) 0.6699(2) 0.0469(8) Uani 1 1 d . .
O9 O 0.9946(3) 0.1127(3) 0.0572(2) 0.0425(8) Uani 1 1 d D .
H9A H 0.957(4) 0.125(5) 0.004(3) 0.054(16) Uiso 1 1 d D .
H9B H 0.938(9) 0.115(12) 0.106(7) 0.27(6) Uiso 1 1 d D .
O10 O 0.7595(3) 0.2523(3) 0.1573(3) 0.0420(8) Uani 1 1 d D .
H10B H 0.798(5) 0.306(4) 0.164(5) 0.08(2) Uiso 1 1 d D .
H10C H 0.738(5) 0.266(5) 0.096(2) 0.08(2) Uiso 1 1 d D .
O11 O 0.7886(3) -0.0080(3) 0.1451(2) 0.0366(7) Uani 1 1 d D .
H11A H 0.847(5) -0.074(4) 0.146(5) 0.12(3) Uiso 1 1 d D .
H11B H 0.757(6) 0.025(6) 0.087(3) 0.10(2) Uiso 1 1 d D .
O12 O 0.7373(4) -0.4832(3) 0.9725(3) 0.0522(9) Uani 1 1 d D .
H12A H 0.798(5) -0.519(6) 0.936(5) 0.11(3) Uiso 1 1 d D .
H12B H 0.664(3) -0.497(5) 0.975(5) 0.08(2) Uiso 1 1 d D .
O13 O 0.5568(3) -0.2307(4) 0.8646(3) 0.0523(9) Uani 1 1 d D .
H13A H 0.491(5) -0.253(7) 0.899(6) 0.15(3) Uiso 1 1 d D .
H13B H 0.561(7) -0.247(7) 0.806(3) 0.11(3) Uiso 1 1 d D .
O14 O 0.7646(3) -0.0981(3) 0.8513(2) 0.0403(8) Uani 1 1 d D .
H14A H 0.777(6) -0.034(4) 0.865(5) 0.09(2) Uiso 1 1 d D .
H14B H 0.826(3) -0.110(4) 0.808(3) 0.041(14) Uiso 1 1 d D .
O15 O 0.9299(3) -0.3420(3) 0.9544(2) 0.0370(7) Uani 1 1 d D .
H15B H 0.960(4) -0.383(4) 1.011(2) 0.059(16) Uiso 1 1 d D .
H15C H 0.984(4) -0.354(5) 0.907(3) 0.052(15) Uiso 1 1 d D .
O16 O 1.0437(3) -0.4203(3) 0.1293(2) 0.0442(8) Uani 1 1 d D .
H16B H 1.032(6) -0.476(4) 0.182(3) 0.09(2) Uiso 1 1 d D .
H16C H 1.032(6) -0.349(3) 0.142(5) 0.09(2) Uiso 1 1 d D .
N1 N 0.7901(3) 0.0536(3) 0.3521(2) 0.0332(8) Uani 1 1 d . .
N2 N 0.3241(3) 0.2576(3) 0.9384(3) 0.0353(9) Uani 1 1 d . .
C1 C 1.0667(4) -0.1728(4) 0.2253(3) 0.0282(9) Uani 1 1 d . .
C2 C 1.1830(3) -0.2715(3) 0.2637(3) 0.0259(8) Uani 1 1 d . .
C3 C 1.2879(4) -0.2993(4) 0.1941(3) 0.0308(9) Uani 1 1 d . .
C4 C 1.2941(4) -0.2279(4) 0.0820(3) 0.0356(10) Uani 1 1 d . .
C5 C 1.3919(4) -0.3954(4) 0.2281(3) 0.0423(11) Uani 1 1 d . .
H5A H 1.4602 -0.4155 0.1816 0.051 Uiso 1 1 calc R U
C6 C 1.3946(4) -0.4608(5) 0.3297(3) 0.0479(13) Uani 1 1 d . .
H6A H 1.4651 -0.5239 0.3521 0.057 Uiso 1 1 calc R U
C7 C 1.2925(4) -0.4327(4) 0.3982(3) 0.0420(11) Uani 1 1 d . .
H7A H 1.2955 -0.4769 0.4671 0.050 Uiso 1 1 calc R U
C8 C 1.1847(4) -0.3397(4) 0.3671(3) 0.0291(9) Uani 1 1 d . .
C9 C 1.0748(4) -0.3198(4) 0.4452(3) 0.0280(9) Uani 1 1 d . .
C10 C 1.0965(4) -0.3108(4) 0.5417(3) 0.0296(9) Uani 1 1 d . .
H10A H 1.1781 -0.3124 0.5539 0.036 Uiso 1 1 calc R U
C11 C 1.0012(4) -0.2995(3) 0.6203(3) 0.0275(9) Uani 1 1 d . .
C12 C 1.0343(3) -0.2827(4) 0.7188(3) 0.0269(9) Uani 1 1 d . .
C13 C 0.8781(4) -0.2979(4) 0.6030(3) 0.0279(9) Uani 1 1 d . .
C14 C 0.7746(4) -0.2881(4) 0.6883(3) 0.0297(9) Uani 1 1 d . .
C15 C 0.8549(4) -0.3056(4) 0.5073(3) 0.0347(10) Uani 1 1 d . .
H15A H 0.7731 -0.3023 0.4947 0.042 Uiso 1 1 calc R U
C16 C 0.9523(4) -0.3181(4) 0.4291(3) 0.0347(10) Uani 1 1 d . .
H16A H 0.9349 -0.3253 0.3660 0.042 Uiso 1 1 calc R U
C17 C 0.6647(4) 0.0994(5) 0.3594(3) 0.0450(12) Uani 1 1 d . .
H17A H 0.6219 0.1237 0.2999 0.054 Uiso 1 1 calc R U
C18 C 0.8476(4) 0.0147(4) 0.4391(3) 0.0332(10) Uani 1 1 d . .
H18A H 0.9340 -0.0210 0.4360 0.040 Uiso 1 1 calc R U
C19 C 0.5964(4) 0.1122(5) 0.4511(3) 0.0465(13) Uani 1 1 d . .
H19A H 0.5095 0.1450 0.4527 0.056 Uiso 1 1 calc R U
C20 C 0.7864(4) 0.0244(4) 0.5328(3) 0.0352(10) Uani 1 1 d . .
H20A H 0.8314 -0.0037 0.5913 0.042 Uiso 1 1 calc R U
C21 C 0.6577(4) 0.0758(4) 0.5412(3) 0.0370(10) Uani 1 1 d . .
C22 C 0.5928(4) 0.0895(5) 0.6439(3) 0.0476(13) Uani 1 1 d . .
H22A H 0.5811 0.0077 0.6837 0.057 Uiso 1 1 calc R U
H22B H 0.6486 0.1140 0.6799 0.057 Uiso 1 1 calc R U
C23 C 0.4680(4) 0.1811(5) 0.6432(3) 0.0497(13) Uani 1 1 d . .
H23A H 0.4078 0.1501 0.6175 0.060 Uiso 1 1 calc R U
H23B H 0.4762 0.2603 0.5958 0.060 Uiso 1 1 calc R U
C24 C 0.4163(4) 0.2049(4) 0.7472(3) 0.0355(10) Uani 1 1 d . .
C25 C 0.3254(4) 0.3139(4) 0.7556(3) 0.0401(11) Uani 1 1 d . .
H25A H 0.2934 0.3715 0.6965 0.048 Uiso 1 1 calc R U
C26 C 0.4593(4) 0.1244(4) 0.8375(3) 0.0420(12) Uani 1 1 d . .
H26A H 0.5202 0.0505 0.8362 0.050 Uiso 1 1 calc R U
C27 C 0.2830(4) 0.3365(4) 0.8503(3) 0.0419(11) Uani 1 1 d . .
H27A H 0.2228 0.4103 0.8536 0.050 Uiso 1 1 calc R U
C28 C 0.4119(4) 0.1535(4) 0.9298(3) 0.0415(11) Uani 1 1 d . .
H28A H 0.4426 0.0975 0.9899 0.050 Uiso 1 1 calc R U

loop_
_atom_site_aniso_label
_atom_site_aniso_U_11
_atom_site_aniso_U_22
_atom_site_aniso_U_33
_atom_site_aniso_U_23
_atom_site_aniso_U_13
_atom_site_aniso_U_12
Co1 0.0294(3) 0.0344(3) 0.0187(3) -0.0096(2) 0.0018(2) -0.0109(2)
Co2 0.0301(3) 0.0410(3) 0.0236(3) -0.0085(2) 0.0062(2) -0.0077(2)
O1 0.0395(15) 0.0311(15) 0.0241(15) -0.0126(12) 0.0004(12) -0.0067(12)
O2 0.0410(16) 0.0371(16) 0.0394(17) -0.0161(13) -0.0134(14) -0.0053(13)
O3 0.060(2) 0.051(2) 0.0280(17) -0.0063(15) 0.0019(15) -0.0103(16)
O4 0.0426(17) 0.062(2) 0.0222(16) -0.0114(14) 0.0046(13) -0.0118(15)
O5 0.0464(17) 0.0334(16) 0.0323(16) -0.0077(13) -0.0104(14) -0.0070(13)
O6 0.0323(14) 0.0315(15) 0.0264(15) -0.0117(12) -0.0006(12) -0.0093(12)
O7 0.0301(15) 0.0562(19) 0.0210(15) -0.0124(13) 0.0049(12) -0.0111(13)
O8 0.0282(16) 0.074(2) 0.0360(18) -0.0137(16) -0.0018(13) -0.0081(15)
O9 0.0525(19) 0.059(2) 0.0202(16) -0.0105(15) 0.0029(15) -0.0229(16)
O10 0.0496(19) 0.0441(19) 0.0346(19) -0.0090(15) -0.0102(15) -0.0121(16)
O11 0.0426(18) 0.0457(19) 0.0248(16) -0.0103(14) -0.0010(14) -0.0151(15)
O12 0.055(2) 0.046(2) 0.055(2) -0.0104(17) 0.006(2) -0.0172(18)
O13 0.0363(18) 0.075(3) 0.044(2) -0.0135(19) 0.0022(17) -0.0142(17)
O14 0.0380(18) 0.043(2) 0.0360(19) -0.0073(15) 0.0054(15) -0.0105(15)
O15 0.0337(16) 0.0526(19) 0.0216(16) -0.0097(15) 0.0035(14) -0.0072(14)
O16 0.066(2) 0.0349(19) 0.0318(18) -0.0121(16) -0.0081(16) -0.0065(17)
N1 0.0327(18) 0.045(2) 0.0221(18) -0.0111(15) 0.0041(15) -0.0106(16)
N2 0.0295(18) 0.040(2) 0.0292(19) -0.0077(16) 0.0075(15) -0.0027(15)
C1 0.030(2) 0.036(2) 0.0168(19) -0.0039(17) 0.0027(16) -0.0113(17)
C2 0.031(2) 0.029(2) 0.021(2) -0.0115(16) 0.0013(16) -0.0091(16)
C3 0.030(2) 0.040(2) 0.023(2) -0.0086(17) 0.0021(17) -0.0115(18)
C4 0.030(2) 0.049(3) 0.027(2) -0.008(2) 0.0008(18) -0.011(2)
C5 0.031(2) 0.053(3) 0.035(3) -0.008(2) 0.0070(19) -0.004(2)
C6 0.036(2) 0.056(3) 0.038(3) -0.002(2) -0.001(2) 0.001(2)
C7 0.049(3) 0.047(3) 0.025(2) -0.003(2) -0.004(2) -0.008(2)
C8 0.034(2) 0.031(2) 0.025(2) -0.0104(17) 0.0008(17) -0.0109(17)
C9 0.033(2) 0.029(2) 0.021(2) -0.0050(16) 0.0028(17) -0.0101(17)
C10 0.030(2) 0.035(2) 0.025(2) -0.0079(17) -0.0003(17) -0.0090(17)
C11 0.034(2) 0.024(2) 0.025(2) -0.0065(16) -0.0008(17) -0.0090(16)
C12 0.029(2) 0.036(2) 0.0170(19) -0.0087(17) 0.0073(16) -0.0124(17)
C13 0.034(2) 0.031(2) 0.021(2) -0.0061(16) 0.0008(16) -0.0124(17)
C14 0.031(2) 0.034(2) 0.028(2) -0.0108(18) 0.0022(17) -0.0116(17)
C15 0.034(2) 0.049(3) 0.025(2) -0.0071(19) -0.0037(18) -0.0173(19)
C16 0.043(2) 0.044(2) 0.021(2) -0.0094(18) -0.0013(18) -0.017(2)
C17 0.035(2) 0.072(3) 0.025(2) -0.008(2) -0.0017(19) -0.013(2)
C18 0.028(2) 0.043(2) 0.028(2) -0.0093(19) 0.0010(18) -0.0087(18)
C19 0.027(2) 0.078(3) 0.026(2) -0.012(2) 0.0017(18) -0.002(2)
C20 0.034(2) 0.047(3) 0.023(2) -0.0069(19) -0.0021(18) -0.0084(19)
C21 0.037(2) 0.044(3) 0.024(2) -0.0097(19) 0.0058(18) -0.0048(19)
C22 0.041(3) 0.067(3) 0.027(2) -0.013(2) 0.006(2) -0.002(2)
C23 0.046(3) 0.065(3) 0.030(3) -0.016(2) 0.005(2) 0.002(2)
C24 0.033(2) 0.044(3) 0.029(2) -0.0107(19) 0.0038(18) -0.0087(19)
C25 0.039(2) 0.048(3) 0.024(2) -0.0059(19) 0.0029(19) -0.001(2)
C26 0.044(3) 0.041(3) 0.030(2) -0.009(2) 0.007(2) 0.005(2)
C27 0.034(2) 0.045(3) 0.038(3) -0.007(2) 0.005(2) 0.000(2)
C28 0.046(3) 0.046(3) 0.022(2) -0.0061(19) 0.0068(19) 0.000(2)

loop_
_atom_type_symbol
_atom_type_description
_atom_type_scat_dispersion_real
_atom_type_scat_dispersion_imag
_atom_type_scat_source
C C 0.0033 0.0016 'International Tables Vol C Tables 4.2.6.8 and 6.1.1.4'
H H 0.0000 0.0000 'International Tables Vol C Tables 4.2.6.8 and 6.1.1.4'
N N 0.0061 0.0033 'International Tables Vol C Tables 4.2.6.8 and 6.1.1.4'
O O 0.0106 0.0060 'International Tables Vol C Tables 4.2.6.8 and 6.1.1.4'
Co Co 0.3494 0.9721 'International Tables Vol C Tables 4.2.6.8 and 6.1.1.4'

loop_
_geom_angle_atom_site_label_1
_geom_angle_atom_site_label_2
_geom_angle_atom_site_label_3
_geom_angle
_geom_angle_site_symmetry_1
_geom_angle_site_symmetry_3
O1 Co1 O11 98.20(12) . .
O1 Co1 N1 93.35(12) . .
O11 Co1 N1 93.96(13) . .
O1 Co1 O10 172.39(13) . .
O11 Co1 O10 88.71(14) . .
N1 Co1 O10 89.31(13) . .
O1 Co1 O6 82.18(11) . 2_756
O11 Co1 O6 179.19(11) . 2_756
N1 Co1 O6 86.72(12) . 2_756
O10 Co1 O6 90.86(12) . 2_756
O1 Co1 O9 87.75(12) . .
O11 Co1 O9 85.88(12) . .
N1 Co1 O9 178.90(13) . .
O10 Co1 O9 89.60(13) . .
O6 Co1 O9 93.43(12) 2_756 .
O1 Co1 H9B 97(5) . .
O11 Co1 H9B 82(6) . .
N1 Co1 H9B 169(5) . .
O10 Co1 H9B 80(5) . .
O6 Co1 H9B 97(6) 2_756 .
O9 Co1 H9B 10(5) . .
O7 Co2 N2 175.62(13) . 2_657
O7 Co2 O13 90.77(14) . .
N2 Co2 O13 93.54(14) 2_657 .
O7 Co2 O15 84.53(11) . .
N2 Co2 O15 91.13(13) 2_657 .
O13 Co2 O15 174.66(14) . .
O7 Co2 O12 89.34(14) . .
N2 Co2 O12 90.95(14) 2_657 .
O13 Co2 O12 95.88(16) . .
O15 Co2 O12 86.63(14) . .
O7 Co2 O14 85.81(12) . .
N2 Co2 O14 93.49(13) 2_657 .
O13 Co2 O14 89.43(14) . .
O15 Co2 O14 87.69(12) . .
O12 Co2 O14 172.86(13) . .
C1 O1 Co1 125.0(3) . .
C12 O6 Co1 128.2(2) . 2_756
C14 O7 Co2 134.3(3) . .
Co1 O9 H9A 120(3) . .
Co1 O9 H9B 16(9) . .
H9A O9 H9B 106(9) . .
Co1 O10 H10B 102(4) . .
Co1 O10 H10C 115(4) . .
H10B O10 H10C 113(6) . .
Co1 O11 H11A 95(5) . .
Co1 O11 H11B 122(5) . .
H11A O11 H11B 114(6) . .
Co2 O12 H12A 103(5) . .
Co2 O12 H12B 113(4) . .
H12A O12 H12B 119(7) . .
Co2 O13 H13A 125(5) . .
Co2 O13 H13B 108(5) . .
H13A O13 H13B 106(7) . .
Co2 O14 H14A 145(4) . .
Co2 O14 H14B 101(3) . .
H14A O14 H14B 99(5) . .
Co2 O15 H15B 129(3) . .
Co2 O15 H15C 116(3) . .
H15B O15 H15C 110(5) . .
H16B O16 H16C 112(6) . .
C18 N1 C17 117.1(4) . .
C18 N1 Co1 121.6(3) . .
C17 N1 Co1 119.9(3) . .
C28 N2 C27 116.4(4) . .
C28 N2 Co2 119.6(3) . 2_657
C27 N2 Co2 124.0(3) . 2_657
O2 C1 O1 124.8(4) . .
O2 C1 C2 117.6(4) . .
O1 C1 C2 117.5(4) . .
C8 C2 C3 119.7(3) . .
C8 C2 C1 120.5(3) . .
C3 C2 C1 119.7(3) . .
C5 C3 C2 119.7(4) . .
C5 C3 C4 117.6(3) . .
C2 C3 C4 122.7(3) . .
O3 C4 O4 124.8(4) . .
O3 C4 C3 118.2(4) . .
O4 C4 C3 116.9(4) . .
C6 C5 C3 120.6(4) . .
C6 C5 H5A 119.7 . .
C3 C5 H5A 119.7 . .
C5 C6 C7 119.7(4) . .
C5 C6 H6A 120.1 . .
C7 C6 H6A 120.1 . .
C6 C7 C8 121.7(4) . .
C6 C7 H7A 119.1 . .
C8 C7 H7A 119.1 . .
C7 C8 C2 118.4(4) . .
C7 C8 C9 118.4(3) . .
C2 C8 C9 123.2(3) . .
C16 C9 C10 117.6(4) . .
C16 C9 C8 123.2(4) . .
C10 C9 C8 119.0(4) . .
C11 C10 C9 122.6(4) . .
C11 C10 H10A 118.7 . .
C9 C10 H10A 118.7 . .
C10 C11 C13 119.2(4) . .
C10 C11 C12 117.8(3) . .
C13 C11 C12 122.9(3) . .
O5 C12 O6 124.9(4) . .
O5 C12 C11 118.0(4) . .
O6 C12 C11 117.0(3) . .
C15 C13 C11 118.8(4) . .
C15 C13 C14 121.5(4) . .
C11 C13 C14 119.6(3) . .
O8 C14 O7 124.7(4) . .
O8 C14 C13 121.3(4) . .
O7 C14 C13 114.0(3) . .
C13 C15 C16 121.3(4) . .
C13 C15 H15A 119.3 . .
C16 C15 H15A 119.3 . .
C9 C16 C15 120.4(4) . .
C9 C16 H16A 119.8 . .
C15 C16 H16A 119.8 . .
N1 C17 C19 122.8(4) . .
N1 C17 H17A 118.6 . .
C19 C17 H17A 118.6 . .
N1 C18 C20 123.4(4) . .
N1 C18 H18A 118.3 . .
C20 C18 H18A 118.3 . .
C17 C19 C21 119.8(4) . .
C17 C19 H19A 120.1 . .
C21 C19 H19A 120.1 . .
C18 C20 C21 120.3(4) . .
C18 C20 H20A 119.8 . .
C21 C20 H20A 119.8 . .
C20 C21 C19 116.5(4) . .
C20 C21 C22 119.6(4) . .
C19 C21 C22 123.9(4) . .
C23 C22 C21 116.6(4) . .
C23 C22 H22A 108.1 . .
C21 C22 H22A 108.1 . .
C23 C22 H22B 108.1 . .
C21 C22 H22B 108.1 . .
H22A C22 H22B 107.3 . .
C22 C23 C24 114.2(4) . .
C22 C23 H23A 108.7 . .
C24 C23 H23A 108.7 . .
C22 C23 H23B 108.7 . .
C24 C23 H23B 108.7 . .
H23A C23 H23B 107.6 . .
C26 C24 C25 116.7(4) . .
C26 C24 C23 122.3(4) . .
C25 C24 C23 120.9(4) . .
C27 C25 C24 120.2(4) . .
C27 C25 H25A 119.9 . .
C24 C25 H25A 119.9 . .
C24 C26 C28 119.7(4) . .
C24 C26 H26A 120.2 . .
C28 C26 H26A 120.2 . .
N2 C27 C25 123.1(4) . .
N2 C27 H27A 118.4 . .
C25 C27 H27A 118.4 . .
N2 C28 C26 123.9(4) . .
N2 C28 H28A 118.0 . .
C26 C28 H28A 118.0 . .

loop_
_geom_bond_atom_site_label_1
_geom_bond_atom_site_label_2
_geom_bond_distance
_geom_bond_site_symmetry_2
Co1 O1 2.079(3) .
Co1 O11 2.094(3) .
Co1 N1 2.102(3) .
Co1 O10 2.110(3) .
Co1 O6 2.114(3) 2_756
Co1 O9 2.159(3) .
Co1 H9B 1.37(6) .
Co2 O7 2.025(3) .
Co2 N2 2.079(3) 2_657
Co2 O13 2.097(3) .
Co2 O15 2.126(3) .
Co2 O12 2.135(4) .
Co2 O14 2.183(3) .
O1 C1 1.261(5) .
O2 C1 1.257(5) .
O3 C4 1.255(5) .
O4 C4 1.265(5) .
O5 C12 1.258(4) .
O6 C12 1.260(5) .
O6 Co1 2.114(3) 2_756
O7 C14 1.268(5) .
O8 C14 1.239(5) .
O9 H9A 0.844(19) .
O9 H9B 0.84(2) .
O10 H10B 0.85(2) .
O10 H10C 0.86(2) .
O11 H11A 0.85(2) .
O11 H11B 0.85(2) .
O12 H12A 0.85(2) .
O12 H12B 0.85(2) .
O13 H13A 0.86(2) .
O13 H13B 0.85(2) .
O14 H14A 0.85(2) .
O14 H14B 0.842(19) .
O15 H15B 0.844(19) .
O15 H15C 0.824(19) .
O16 H16B 0.83(2) .
O16 H16C 0.84(2) .
N1 C18 1.327(5) .
N1 C17 1.341(5) .
N2 C28 1.337(5) .
N2 C27 1.337(5) .
N2 Co2 2.079(3) 2_657
C1 C2 1.512(5) .
C2 C8 1.402(5) .
C2 C3 1.405(5) .
C3 C5 1.391(5) .
C3 C4 1.513(5) .
C5 C6 1.372(6) .
C5 H5A 0.9300 .
C6 C7 1.376(6) .
C6 H6A 0.9300 .
C7 C8 1.395(6) .
C7 H7A 0.9300 .
C8 C9 1.498(5) .
C9 C16 1.390(6) .
C9 C10 1.394(5) .
C10 C11 1.388(5) .
C10 H10A 0.9300 .
C11 C13 1.402(5) .
C11 C12 1.502(5) .
C13 C15 1.384(5) .
C13 C14 1.505(5) .
C15 C16 1.400(6) .
C15 H15A 0.9300 .
C16 H16A 0.9300 .
C17 C19 1.377(6) .
C17 H17A 0.9300 .
C18 C20 1.365(5) .
C18 H18A 0.9300 .
C19 C21 1.388(6) .
C19 H19A 0.9300 .
C20 C21 1.384(5) .
C20 H20A 0.9300 .
C21 C22 1.495(6) .
C22 C23 1.489(6) .
C22 H22A 0.9700 .
C22 H22B 0.9700 .
C23 C24 1.505(6) .
C23 H23A 0.9700 .
C23 H23B 0.9700 .
C24 C26 1.372(6) .
C24 C25 1.394(6) .
C25 C27 1.366(6) .
C25 H25A 0.9300 .
C26 C28 1.374(6) .
C26 H26A 0.9300 .
C27 H27A 0.9300 .
C28 H28A 0.9300 .
